data_7004961
loop_
_publ_author_name
'Uhl, Werner'
'Claesener, Michael'
'Haddadpour, Sima'
'Jasper, Beate'
'Hepp, Alexander'

_publ_section_title
;
 The reactions of dialkylgallium hydrides with
 tert-butylethynylbenzenes--a systematic investigation into the course
 of hydrogallation reactions.
;
_journal_issue 4
_journal_name_full 'Dalton transactions (Cambridge, England : 2003)'
_journal_page_first 417
_journal_page_last 423
_journal_paper_doi 10.1039/b614003c
_journal_year 2007
_chemical_formula_sum 'C75 H123 Ga3'
_chemical_formula_weight 1233.89
_chemical_name_systematic
;
?
;
_space_group_IT_number 165
_symmetry_space_group_name_Hall '-P 3 2"c'
_symmetry_space_group_name_H-M 'P -3 c 1'
_atom_sites_solution_hydrogens geom
_atom_sites_solution_primary direct
_atom_sites_solution_secondary difmap
_audit_creation_method SHELXL-97
_cell_angle_alpha 90.00
_cell_angle_beta 90.00
_cell_angle_gamma 120.00
_cell_formula_units_Z 4
_cell_length_a 17.6535(3)
_cell_length_b 17.6535(3)
_cell_length_c 25.9914(4)
_cell_measurement_reflns_used 'all measured'
_cell_measurement_temperature 100(2)
_cell_measurement_theta_max 70.07
_cell_measurement_theta_min 2.89
_cell_volume 7014.9(2)
_computing_cell_refinement 'Bruker SAINT'
_computing_data_collection 'Bruker SMART'
_computing_data_reduction 'Bruker SHELXTL'
_computing_molecular_graphics 'Bruker SHELXTL'
_computing_publication_material 'Bruker SHELXTL'
_computing_structure_refinement 'SHELXL-97 (Sheldrick, 1997)'
_computing_structure_solution 'SHELXS-97 (Sheldrick, 1990)'
_diffrn_ambient_temperature 100(2)
_diffrn_measured_fraction_theta_full 0.999
_diffrn_measured_fraction_theta_max 0.999
_diffrn_measurement_device_type 'CCD area detector'
_diffrn_measurement_method 'omega scans'
_diffrn_radiation_monochromator graphite
_diffrn_radiation_source 'fine-focus sealed tube'
_diffrn_radiation_type CuK\a
_diffrn_radiation_wavelength 1.54178
_diffrn_reflns_av_R_equivalents 0.0739
_diffrn_reflns_av_sigmaI/netI 0.0613
_diffrn_reflns_limit_h_max 21
_diffrn_reflns_limit_h_min -21
_diffrn_reflns_limit_k_max 21
_diffrn_reflns_limit_k_min -21
_diffrn_reflns_limit_l_max 31
_diffrn_reflns_limit_l_min -31
_diffrn_reflns_number 39035
_diffrn_reflns_theta_full 70.07
_diffrn_reflns_theta_max 70.07
_diffrn_reflns_theta_min 2.89
_exptl_absorpt_coefficient_mu 1.619
_exptl_absorpt_correction_T_max 1
_exptl_absorpt_correction_T_min 0.8112
_exptl_absorpt_correction_type empirical
_exptl_absorpt_process_details SADABS
_exptl_crystal_density_diffrn 1.168
_exptl_crystal_density_method 'not measured'
_exptl_crystal_F_000 2664
_exptl_crystal_size_max 0.24
_exptl_crystal_size_mid 0.19
_exptl_crystal_size_min 0.14
_refine_diff_density_max 0.630
_refine_diff_density_min -0.521
_refine_diff_density_rms 0.082
_refine_ls_extinction_method none
_refine_ls_goodness_of_fit_ref 0.858
_refine_ls_hydrogen_treatment constr
_refine_ls_matrix_type full
_refine_ls_number_parameters 242
_refine_ls_number_reflns 4456
_refine_ls_number_restraints 0
_refine_ls_restrained_S_all 0.858
_refine_ls_R_factor_all 0.0613
_refine_ls_R_factor_gt 0.0424
_refine_ls_shift/su_max 0.001
_refine_ls_shift/su_mean 0.000
_refine_ls_structure_factor_coef Fsqd
_refine_ls_weighting_details 'calc w=1/[\s^2^(Fo^2^)+(0.0683P)^2^+0.0000P] where P=(Fo^2^+2Fc^2^)/3'
_refine_ls_weighting_scheme calc
_refine_ls_wR_factor_gt 0.1039
_refine_ls_wR_factor_ref 0.1088
_reflns_number_gt 3096
_reflns_number_total 4456
_reflns_threshold_expression >2sigma(I)
_cod_data_source_file b614003c.txt
_cod_data_source_block Uhl-2b
_cod_original_sg_symbol_H-M P-3c1
_cod_database_code 7004961

loop_
_symmetry_equiv_pos_as_xyz
'x, y, z'
'-y, x-y, z'
'-x+y, -x, z'
'y, x, -z+1/2'
'x-y, -y, -z+1/2'
'-x, -x+y, -z+1/2'
'-x, -y, -z'
'y, -x+y, -z'
'x-y, x, -z'
'-y, -x, z-1/2'
'-x+y, y, z-1/2'
'x, x-y, z-1/2'

loop_
_atom_site_label
_atom_site_type_symbol
_atom_site_fract_x
_atom_site_fract_y
_atom_site_fract_z
_atom_site_U_iso_or_equiv
_atom_site_adp_type
_atom_site_occupancy
_atom_site_symmetry_multiplicity
_atom_site_calc_flag
_atom_site_refinement_flags
_atom_site_disorder_assembly
_atom_site_disorder_group
Ga1 Ga 0.46354(2) 0.10670(2) 1.018129(13) 0.01751(11) Uani 1 1 d . . .
C1 C 0.49890(18) 0.17299(17) 1.08315(10) 0.0157(5) Uani 1 1 d . . .
C11 C 0.44008(18) 0.14081(18) 1.12106(11) 0.0181(6) Uani 1 1 d . . .
H11 H 0.3873 0.0881 1.1121 0.022 Uiso 1 1 calc R . .
C12 C 0.44085(19) 0.17200(19) 1.17595(11) 0.0215(6) Uani 1 1 d . . .
C121 C 0.5317(2) 0.2158(2) 1.20087(11) 0.0298(7) Uani 1 1 d . . .
H12A H 0.5567 0.1787 1.1970 0.036 Uiso 1 1 calc R . .
H12B H 0.5266 0.2252 1.2368 0.036 Uiso 1 1 calc R . .
H12C H 0.5687 0.2710 1.1844 0.036 Uiso 1 1 calc R . .
C122 C 0.3793(2) 0.0922(2) 1.20846(12) 0.0319(8) Uani 1 1 d . . .
H12D H 0.3218 0.0642 1.1937 0.038 Uiso 1 1 calc R . .
H12E H 0.3769 0.1106 1.2429 0.038 Uiso 1 1 calc R . .
H12F H 0.4007 0.0518 1.2092 0.038 Uiso 1 1 calc R . .
C123 C 0.4055(3) 0.2358(2) 1.17548(13) 0.0389(9) Uani 1 1 d . . .
H12G H 0.4447 0.2873 1.1564 0.047 Uiso 1 1 calc R . .
H12H H 0.4008 0.2517 1.2102 0.047 Uiso 1 1 calc R . .
H12I H 0.3489 0.2082 1.1595 0.047 Uiso 1 1 calc R . .
C13 C 0.58534(17) 0.25585(17) 1.08524(10) 0.0150(6) Uani 1 1 d . . .
C14 C 0.66273(18) 0.25291(17) 1.08506(10) 0.0160(6) Uani 1 1 d . . .
H14 H 0.6600 0.1972 1.0848 0.019 Uiso 1 1 calc R . .
C2 C 0.52718(18) 0.15277(18) 0.95290(10) 0.0167(6) Uani 1 1 d . . .
C21 C 0.49989(19) 0.09594(18) 0.91350(11) 0.0207(6) Uani 1 1 d . . .
H21 H 0.4544 0.0380 0.9222 0.025 Uiso 1 1 calc R . .
C22 C 0.5284(2) 0.1072(2) 0.85738(11) 0.0247(7) Uani 1 1 d . . .
C221 C 0.6142(2) 0.1061(2) 0.85227(12) 0.0307(7) Uani 1 1 d . . .
H22A H 0.6600 0.1560 0.8697 0.037 Uiso 1 1 calc R . .
H22B H 0.6289 0.1082 0.8165 0.037 Uiso 1 1 calc R . .
H22C H 0.6076 0.0535 0.8674 0.037 Uiso 1 1 calc R . .
C222 C 0.5392(2) 0.1914(2) 0.83391(11) 0.0302(7) Uani 1 1 d . . .
H22D H 0.4857 0.1925 0.8378 0.036 Uiso 1 1 calc R . .
H22E H 0.5531 0.1936 0.7980 0.036 Uiso 1 1 calc R . .
H22F H 0.5857 0.2409 0.8512 0.036 Uiso 1 1 calc R . .
C223 C 0.4581(3) 0.0296(2) 0.82733(12) 0.0408(9) Uani 1 1 d . . .
H22G H 0.4527 -0.0236 0.8406 0.049 Uiso 1 1 calc R . .
H22H H 0.4742 0.0356 0.7917 0.049 Uiso 1 1 calc R . .
H22I H 0.4033 0.0281 0.8308 0.049 Uiso 1 1 calc R . .
C23 C 0.59890(18) 0.24567(17) 0.95042(10) 0.0159(6) Uani 1 1 d . . .
C24 C 0.58026(17) 0.31374(18) 0.95083(10) 0.0163(6) Uani 1 1 d . . .
H24 H 0.5204 0.3002 0.9514 0.020 Uiso 1 1 calc R . .
C3 C 0.35917(19) -0.01154(19) 1.01469(11) 0.0257(7) Uani 1 1 d . . .
H3A H 0.3768 -0.0512 1.0015 0.031 Uiso 1 1 calc R . .
H3B H 0.3379 -0.0299 1.0490 0.031 Uiso 1 1 calc R . .
C31 C 0.2841(2) -0.0197(2) 0.98184(13) 0.0297(7) Uani 1 1 d . . .
H31A H 0.2609 0.0138 0.9974 0.036 Uiso 1 1 calc R . .
H31B H 0.3062 0.0049 0.9485 0.036 Uiso 1 1 calc R . .
C32 C 0.2108(2) -0.1135(2) 0.97533(15) 0.0394(9) Uani 1 1 d . . .
H32A H 0.2333 -0.1472 0.9593 0.047 Uiso 1 1 calc R . .
H32B H 0.1656 -0.1147 0.9542 0.047 Uiso 1 1 calc R . .
H32C H 0.1871 -0.1380 1.0084 0.047 Uiso 1 1 calc R . .
CP1 C 0.1580(4) 0.9343(4) 0.1165(2) 0.0856(17) Uani 1 1 d . . .
HP1A H 0.1278 0.9205 0.0841 0.103 Uiso 1 1 calc R . .
HP1B H 0.2192 0.9728 0.1101 0.103 Uiso 1 1 calc R . .
CP2 C 0.1248(4) 0.9761(4) 0.1500(2) 0.095(2) Uani 1 1 d . . .
HP2A H 0.0825 0.9856 0.1323 0.114 Uiso 1 1 calc R . .
HP2B H 0.1715 1.0315 0.1617 0.114 Uiso 1 1 calc R . .
CP3 C 0.0836(6) 0.9154(7) 0.1941(3) 0.144(3) Uani 1 1 d . . .
HP3A H 0.0282 0.9101 0.2024 0.172 Uiso 1 1 calc R . .
HP3B H 0.1206 0.9363 0.2238 0.172 Uiso 1 1 calc R . .
CP4 C 0.0719(5) 0.8304(5) 0.1775(3) 0.123(3) Uani 1 1 d . . .
HP4A H 0.0163 0.7953 0.1610 0.148 Uiso 1 1 calc R . .
HP4B H 0.0769 0.7985 0.2059 0.148 Uiso 1 1 calc R . .
CP5 C 0.1449(6) 0.8570(5) 0.1406(3) 0.126(3) Uani 1 1 d . . .
HP5A H 0.1970 0.8676 0.1583 0.152 Uiso 1 1 calc R . .
HP5B H 0.1304 0.8119 0.1155 0.152 Uiso 1 1 calc R . .
CH1 C 0.0605(17) 0.988(3) -0.0104(6) 0.239(12) Uani 1 1 d . . .
HH1A H 0.1081 0.9782 -0.0025 0.286 Uiso 1 1 calc R . .
HH1B H 0.0549 0.9889 -0.0470 0.286 Uiso 1 1 calc R . .

loop_
_atom_site_aniso_label
_atom_site_aniso_U_11
_atom_site_aniso_U_22
_atom_site_aniso_U_33
_atom_site_aniso_U_23
_atom_site_aniso_U_13
_atom_site_aniso_U_12
Ga1 0.01756(18) 0.01591(19) 0.01457(17) -0.00028(15) -0.00049(15) 0.00499(15)
C1 0.0181(13) 0.0165(13) 0.0136(12) -0.0002(11) -0.0019(11) 0.0095(11)
C11 0.0185(13) 0.0170(13) 0.0186(13) 0.0018(12) -0.0018(12) 0.0085(11)
C12 0.0249(15) 0.0217(14) 0.0184(14) 0.0047(13) 0.0072(13) 0.0120(13)
C121 0.0373(18) 0.0323(17) 0.0139(13) -0.0029(14) 0.0012(14) 0.0130(15)
C122 0.0384(19) 0.0306(17) 0.0203(15) 0.0042(14) 0.0083(15) 0.0124(15)
C123 0.061(2) 0.046(2) 0.0265(16) 0.0046(16) 0.0104(18) 0.040(2)
C13 0.0165(13) 0.0174(13) 0.0085(12) -0.0004(11) -0.0003(11) 0.0066(11)
C14 0.0200(13) 0.0168(13) 0.0118(12) -0.0003(11) -0.0010(11) 0.0098(11)
C2 0.0182(13) 0.0182(14) 0.0139(13) 0.0001(12) -0.0009(12) 0.0094(11)
C21 0.0221(14) 0.0175(14) 0.0197(14) 0.0001(12) 0.0016(13) 0.0079(12)
C22 0.0319(17) 0.0219(15) 0.0168(14) -0.0034(13) 0.0014(13) 0.0109(13)
C221 0.043(2) 0.0328(17) 0.0202(15) 0.0008(14) 0.0087(15) 0.0218(16)
C222 0.044(2) 0.0311(17) 0.0170(14) -0.0001(14) 0.0003(14) 0.0200(16)
C223 0.049(2) 0.0331(19) 0.0245(16) -0.0082(16) 0.0007(17) 0.0084(17)
C23 0.0182(13) 0.0170(14) 0.0101(12) 0.0007(11) 0.0010(11) 0.0071(12)
C24 0.0158(13) 0.0200(14) 0.0126(12) -0.0002(11) -0.0008(11) 0.0086(11)
C3 0.0257(16) 0.0176(14) 0.0230(15) 0.0006(13) 0.0006(13) 0.0029(13)
C31 0.0222(15) 0.0257(16) 0.0353(17) -0.0021(15) -0.0015(15) 0.0076(13)
C32 0.0265(17) 0.0310(18) 0.050(2) -0.0143(18) -0.0033(17) 0.0063(15)
CP1 0.084(4) 0.086(4) 0.080(4) 0.001(3) 0.018(3) 0.038(4)
CP2 0.109(5) 0.105(5) 0.094(5) 0.002(4) 0.008(4) 0.071(4)
CP3 0.157(8) 0.205(10) 0.107(6) 0.043(7) 0.073(6) 0.118(8)
CP4 0.120(6) 0.078(5) 0.131(7) 0.032(5) 0.029(5) 0.019(4)
CP5 0.216(10) 0.131(7) 0.083(4) 0.000(5) 0.014(6) 0.124(7)
CH1 0.220(14) 0.53(3) 0.137(13) 0.10(2) 0.040(13) 0.31(2)

loop_
_atom_type_symbol
_atom_type_description
_atom_type_scat_dispersion_real
_atom_type_scat_dispersion_imag
_atom_type_scat_source
C C 0.0181 0.0091 'International Tables Vol C Tables 4.2.6.8 and 6.1.1.4'
H H 0.0000 0.0000 'International Tables Vol C Tables 4.2.6.8 and 6.1.1.4'
Ga Ga -1.2846 0.7763 'International Tables Vol C Tables 4.2.6.8 and 6.1.1.4'

loop_
_geom_angle_atom_site_label_1
_geom_angle_atom_site_label_2
_geom_angle_atom_site_label_3
_geom_angle
_geom_angle_site_symmetry_1
_geom_angle_site_symmetry_3
_geom_angle_publ_flag
C2 Ga1 C1 123.13(11) . . ?
C2 Ga1 C3 115.76(12) . . ?
C1 Ga1 C3 121.10(12) . . ?
C11 C1 C13 125.8(2) . . ?
C11 C1 Ga1 115.6(2) . . ?
C13 C1 Ga1 118.49(19) . . ?
C1 C11 C12 132.2(3) . . ?
C1 C11 H11 113.9 . . ?
C12 C11 H11 113.9 . . ?
C11 C12 C123 108.9(2) . . ?
C11 C12 C122 108.0(2) . . ?
C123 C12 C122 108.5(3) . . ?
C11 C12 C121 113.3(2) . . ?
C123 C12 C121 109.8(3) . . ?
C122 C12 C121 108.2(3) . . ?
C12 C121 H12A 109.5 . . ?
C12 C121 H12B 109.5 . . ?
H12A C121 H12B 109.5 . . ?
C12 C121 H12C 109.5 . . ?
H12A C121 H12C 109.5 . . ?
H12B C121 H12C 109.5 . . ?
C12 C122 H12D 109.5 . . ?
C12 C122 H12E 109.5 . . ?
H12D C122 H12E 109.5 . . ?
C12 C122 H12F 109.5 . . ?
H12D C122 H12F 109.5 . . ?
H12E C122 H12F 109.5 . . ?
C12 C123 H12G 109.5 . . ?
C12 C123 H12H 109.5 . . ?
H12G C123 H12H 109.5 . . ?
C12 C123 H12I 109.5 . . ?
H12G C123 H12I 109.5 . . ?
H12H C123 H12I 109.5 . . ?
C14 C13 C14 118.8(3) 3_665 . ?
C14 C13 C1 120.9(2) 3_665 . ?
C14 C13 C1 120.2(2) . . ?
C13 C14 C13 121.2(3) 2_655 . ?
C13 C14 H14 119.4 2_655 . ?
C13 C14 H14 119.4 . . ?
C21 C2 C23 125.4(3) . . ?
C21 C2 Ga1 115.5(2) . . ?
C23 C2 Ga1 119.13(19) . . ?
C2 C21 C22 131.4(3) . . ?
C2 C21 H21 114.3 . . ?
C22 C21 H21 114.3 . . ?
C21 C22 C223 107.8(3) . . ?
C21 C22 C221 110.3(3) . . ?
C223 C22 C221 108.1(3) . . ?
C21 C22 C222 112.4(2) . . ?
C223 C22 C222 108.6(3) . . ?
C221 C22 C222 109.5(3) . . ?
C22 C221 H22A 109.5 . . ?
C22 C221 H22B 109.5 . . ?
H22A C221 H22B 109.5 . . ?
C22 C221 H22C 109.5 . . ?
H22A C221 H22C 109.5 . . ?
H22B C221 H22C 109.5 . . ?
C22 C222 H22D 109.5 . . ?
C22 C222 H22E 109.5 . . ?
H22D C222 H22E 109.5 . . ?
C22 C222 H22F 109.5 . . ?
H22D C222 H22F 109.5 . . ?
H22E C222 H22F 109.5 . . ?
C22 C223 H22G 109.5 . . ?
C22 C223 H22H 109.5 . . ?
H22G C223 H22H 109.5 . . ?
C22 C223 H22I 109.5 . . ?
H22G C223 H22I 109.5 . . ?
H22H C223 H22I 109.5 . . ?
C24 C23 C24 118.6(3) 2_655 . ?
C24 C23 C2 120.6(2) 2_655 . ?
C24 C23 C2 120.7(3) . . ?
C23 C24 C23 121.4(3) 3_665 . ?
C23 C24 H24 119.3 3_665 . ?
C23 C24 H24 119.3 . . ?
C31 C3 Ga1 115.6(2) . . ?
C31 C3 H3A 108.4 . . ?
Ga1 C3 H3A 108.4 . . ?
C31 C3 H3B 108.4 . . ?
Ga1 C3 H3B 108.4 . . ?
H3A C3 H3B 107.4 . . ?
C32 C31 C3 113.1(3) . . ?
C32 C31 H31A 109.0 . . ?
C3 C31 H31A 109.0 . . ?
C32 C31 H31B 109.0 . . ?
C3 C31 H31B 109.0 . . ?
H31A C31 H31B 107.8 . . ?
C31 C32 H32A 109.5 . . ?
C31 C32 H32B 109.5 . . ?
H32A C32 H32B 109.5 . . ?
C31 C32 H32C 109.5 . . ?
H32A C32 H32C 109.5 . . ?
H32B C32 H32C 109.5 . . ?
CP5 CP1 CP2 108.4(5) . . ?
CP5 CP1 HP1A 110.0 . . ?
CP2 CP1 HP1A 110.0 . . ?
CP5 CP1 HP1B 110.0 . . ?
CP2 CP1 HP1B 110.0 . . ?
HP1A CP1 HP1B 108.4 . . ?
CP1 CP2 CP3 105.8(6) . . ?
CP1 CP2 HP2A 110.6 . . ?
CP3 CP2 HP2A 110.6 . . ?
CP1 CP2 HP2B 110.6 . . ?
CP3 CP2 HP2B 110.6 . . ?
HP2A CP2 HP2B 108.7 . . ?
CP2 CP3 CP4 106.1(6) . . ?
CP2 CP3 HP3A 110.5 . . ?
CP4 CP3 HP3A 110.5 . . ?
CP2 CP3 HP3B 110.5 . . ?
CP4 CP3 HP3B 110.5 . . ?
HP3A CP3 HP3B 108.7 . . ?
CP3 CP4 CP5 102.1(6) . . ?
CP3 CP4 HP4A 111.4 . . ?
CP5 CP4 HP4A 111.4 . . ?
CP3 CP4 HP4B 111.4 . . ?
CP5 CP4 HP4B 111.4 . . ?
HP4A CP4 HP4B 109.2 . . ?
CP1 CP5 CP4 106.8(6) . . ?
CP1 CP5 HP5A 110.4 . . ?
CP4 CP5 HP5A 110.4 . . ?
CP1 CP5 HP5B 110.4 . . ?
CP4 CP5 HP5B 110.4 . . ?
HP5A CP5 HP5B 108.6 . . ?
CH1 CH1 CH1 104.2(16) 9_665 8_455 ?
CH1 CH1 HH1A 110.9 9_665 . ?
CH1 CH1 HH1A 110.9 8_455 . ?
CH1 CH1 HH1B 110.9 9_665 . ?
CH1 CH1 HH1B 110.9 8_455 . ?
HH1A CH1 HH1B 108.9 . . ?

loop_
_geom_bond_atom_site_label_1
_geom_bond_atom_site_label_2
_geom_bond_distance
_geom_bond_site_symmetry_2
_geom_bond_publ_flag
Ga1 C2 1.971(3) . ?
Ga1 C1 1.971(3) . ?
Ga1 C3 1.978(3) . ?
C1 C11 1.335(4) . ?
C1 C13 1.496(4) . ?
C11 C12 1.527(4) . ?
C11 H11 0.9600 . ?
C12 C123 1.536(4) . ?
C12 C122 1.532(4) . ?
C12 C121 1.533(4) . ?
C121 H12A 0.9599 . ?
C121 H12B 0.9599 . ?
C121 H12C 0.9599 . ?
C122 H12D 0.9599 . ?
C122 H12E 0.9599 . ?
C122 H12F 0.9599 . ?
C123 H12G 0.9599 . ?
C123 H12H 0.9599 . ?
C123 H12I 0.9599 . ?
C13 C14 1.397(3) 3_665 ?
C13 C14 1.393(4) . ?
C14 C13 1.397(4) 2_655 ?
C14 H14 0.9600 . ?
C2 C21 1.343(4) . ?
C2 C23 1.490(4) . ?
C21 C22 1.523(4) . ?
C21 H21 0.9600 . ?
C22 C223 1.524(4) . ?
C22 C221 1.530(4) . ?
C22 C222 1.528(4) . ?
C221 H22A 0.9599 . ?
C221 H22B 0.9599 . ?
C221 H22C 0.9599 . ?
C222 H22D 0.9599 . ?
C222 H22E 0.9599 . ?
C222 H22F 0.9599 . ?
C223 H22G 0.9599 . ?
C223 H22H 0.9599 . ?
C223 H22I 0.9599 . ?
C23 C24 1.395(4) 2_655 ?
C23 C24 1.396(4) . ?
C24 C23 1.395(4) 3_665 ?
C24 H24 0.9600 . ?
C3 C31 1.522(4) . ?
C3 H3A 0.9600 . ?
C3 H3B 0.9600 . ?
C31 C32 1.518(4) . ?
C31 H31A 0.9600 . ?
C31 H31B 0.9600 . ?
C32 H32A 0.9599 . ?
C32 H32B 0.9599 . ?
C32 H32C 0.9599 . ?
CP1 CP5 1.411(8) . ?
CP1 CP2 1.443(7) . ?
CP1 HP1A 0.9600 . ?
CP1 HP1B 0.9600 . ?
CP2 CP3 1.487(9) . ?
CP2 HP2A 0.9600 . ?
CP2 HP2B 0.9600 . ?
CP3 CP4 1.474(9) . ?
CP3 HP3A 0.9600 . ?
CP3 HP3B 0.9600 . ?
CP4 CP5 1.482(9) . ?
CP4 HP4A 0.9600 . ?
CP4 HP4B 0.9600 . ?
CP5 HP5A 0.9600 . ?
CP5 HP5B 0.9600 . ?
CH1 CH1 1.306(17) 9_665 ?
CH1 CH1 1.306(17) 8_455 ?
CH1 HH1A 0.9600 . ?
CH1 HH1B 0.9600 . ?

loop_
_geom_torsion_atom_site_label_1
_geom_torsion_atom_site_label_2
_geom_torsion_atom_site_label_3
_geom_torsion_atom_site_label_4
_geom_torsion
_geom_torsion_site_symmetry_1
_geom_torsion_site_symmetry_2
_geom_torsion_site_symmetry_3
_geom_torsion_site_symmetry_4
_geom_torsion_publ_flag
C2 Ga1 C1 C11 167.06(19) . . . . ?
C3 Ga1 C1 C11 -12.1(3) . . . . ?
C2 Ga1 C1 C13 -9.8(3) . . . . ?
C3 Ga1 C1 C13 170.96(19) . . . . ?
C13 C1 C11 C12 -2.5(5) . . . . ?
Ga1 C1 C11 C12 -179.1(2) . . . . ?
C1 C11 C12 C123 88.3(4) . . . . ?
C1 C11 C12 C122 -154.0(3) . . . . ?
C1 C11 C12 C121 -34.2(4) . . . . ?
C11 C1 C13 C14 -71.1(4) . . . 3_665 ?
Ga1 C1 C13 C14 105.5(3) . . . 3_665 ?
C11 C1 C13 C14 111.9(3) . . . . ?
Ga1 C1 C13 C14 -71.6(3) . . . . ?
C14 C13 C14 C13 0.7(5) 3_665 . . 2_655 ?
C1 C13 C14 C13 177.83(17) . . . 2_655 ?
C1 Ga1 C2 C21 173.4(2) . . . . ?
C3 Ga1 C2 C21 -7.3(3) . . . . ?
C1 Ga1 C2 C23 -7.6(3) . . . . ?
C3 Ga1 C2 C23 171.6(2) . . . . ?
C23 C2 C21 C22 -2.3(5) . . . . ?
Ga1 C2 C21 C22 176.6(3) . . . . ?
C2 C21 C22 C223 -163.7(3) . . . . ?
C2 C21 C22 C221 78.4(4) . . . . ?
C2 C21 C22 C222 -44.1(5) . . . . ?
C21 C2 C23 C24 -77.2(4) . . . 2_655 ?
Ga1 C2 C23 C24 104.0(3) . . . 2_655 ?
C21 C2 C23 C24 106.8(3) . . . . ?
Ga1 C2 C23 C24 -72.1(3) . . . . ?
C24 C23 C24 C23 1.5(5) 2_655 . . 3_665 ?
C2 C23 C24 C23 177.63(18) . . . 3_665 ?
C2 Ga1 C3 C31 -65.1(3) . . . . ?
C1 Ga1 C3 C31 114.1(2) . . . . ?
Ga1 C3 C31 C32 172.9(2) . . . . ?
CP5 CP1 CP2 CP3 -4.8(9) . . . . ?
CP1 CP2 CP3 CP4 -15.9(10) . . . . ?
CP2 CP3 CP4 CP5 29.2(9) . . . . ?
CP2 CP1 CP5 CP4 23.8(9) . . . . ?
CP3 CP4 CP5 CP1 -32.7(9) . . . . ?
